data_7047124
loop_
_publ_author_name
'Icsel, Ceyda'
'Yilmaz, Veysel T.'
'Ayg\"un, Muhittin'
'Cevatemre, Buse'
'Alper, Pinar'
'Ulukaya, Engin'

_publ_section_title
;
 Palladium(II) and platinum(II) saccharinate complexes with
 bis(diphenylphosphino)methane/ethane: synthesis, S-phase arrest and
 ROS-mediated apoptosis in human colon cancer cells
;
_journal_name_full 'Dalton Transactions'
_journal_paper_doi 10.1039/C8DT02389A
_journal_year 2018
_chemical_formula_moiety 'C52 H48 P4 Pd, 2(C7 H4 N O3 S)'
_chemical_formula_sum 'C66 H56 N2 O6 P4 Pd S2'
_chemical_formula_weight 1267.52
_space_group_crystal_system monoclinic
_space_group_IT_number 14
_space_group_name_Hall '-P 2ybc'
_space_group_name_H-M_alt 'P 1 21/c 1'
_symmetry_space_group_name_Hall '-P 2ybc'
_symmetry_space_group_name_H-M 'P 1 21/c 1'
_atom_sites_solution_hydrogens geom
_atom_sites_solution_primary dual
_audit_creation_date 2018-03-22
_audit_creation_method
;
Olex2 1.2
(compiled 2017.08.10 svn.r3458 for OlexSys, GUI svn.r5381)
;
_audit_update_record
;
2018-06-06 deposited with the CCDC.
2018-07-24 downloaded from the CCDC.
;
_cell_angle_alpha 90
_cell_angle_beta 102.841(13)
_cell_angle_gamma 90
_cell_formula_units_Z 2
_cell_length_a 12.0527(17)
_cell_length_b 15.931(2)
_cell_length_c 17.923(2)
_cell_measurement_reflns_used 1717
_cell_measurement_temperature 293(2)
_cell_measurement_theta_max 23.7640
_cell_measurement_theta_min 3.6450
_cell_volume 3355.4(8)
_computing_cell_refinement 'CrysAlisPro 1.171.38.46 (Rigaku OD, 2015)'
_computing_data_collection 'CrysAlisPro 1.171.38.46 (Rigaku OD, 2015)'
_computing_data_reduction 'CrysAlisPro 1.171.38.46 (Rigaku OD, 2015)'
_computing_molecular_graphics 'Olex2 (Dolomanov et al., 2009)'
_computing_publication_material 'Olex2 (Dolomanov et al., 2009)'
_computing_structure_refinement 'ShelXL (Sheldrick, 2015)'
_computing_structure_solution 'ShelXT (Sheldrick, 2015)'
_diffrn_ambient_temperature 293(2)
_diffrn_detector 'CCD plate'
_diffrn_detector_area_resol_mean 8.0667
_diffrn_detector_type Eos
_diffrn_measured_fraction_theta_full 0.992
_diffrn_measured_fraction_theta_max 0.992
_diffrn_measurement_details
;
List of Runs (angles in degrees, time in seconds):

  # Type    Start    End  Width  t~exp~   \w     \q     \k     \f   Frames
#--------------------------------------------------------------------------
  1  \w    -92.00   5.00   1.00   12.95    --  -24.36 -57.00  30.00   97
  2  \w    -25.00  25.00   1.00   12.95    --  -24.36 -99.00 -60.00   50
  3  \w   -111.00 -55.00   1.00   12.95    --  -24.36-178.00  90.00   56
;
_diffrn_measurement_device 'four-circle diffractometer'
_diffrn_measurement_device_type 'Xcalibur, Eos'
_diffrn_measurement_method '\w scans'
_diffrn_orient_matrix_type 'CrysAlisPro convention (1999,Acta A55,543-557)'
_diffrn_orient_matrix_UB_11 -0.0563312000
_diffrn_orient_matrix_UB_12 -0.0143545000
_diffrn_orient_matrix_UB_13 -0.0021448000
_diffrn_orient_matrix_UB_21 -0.0103670000
_diffrn_orient_matrix_UB_22 0.0351480000
_diffrn_orient_matrix_UB_23 0.0218117000
_diffrn_orient_matrix_UB_31 -0.0190107000
_diffrn_orient_matrix_UB_32 0.0232957000
_diffrn_orient_matrix_UB_33 -0.0341494000
_diffrn_radiation_monochromator graphite
_diffrn_radiation_probe x-ray
_diffrn_radiation_type MoK\a
_diffrn_radiation_wavelength 0.71073
_diffrn_reflns_av_R_equivalents 0.0495
_diffrn_reflns_av_unetI/netI 0.0973
_diffrn_reflns_Laue_measured_fraction_full 0.992
_diffrn_reflns_Laue_measured_fraction_max 0.992
_diffrn_reflns_limit_h_max 14
_diffrn_reflns_limit_h_min -5
_diffrn_reflns_limit_k_max 16
_diffrn_reflns_limit_k_min -18
_diffrn_reflns_limit_l_max 21
_diffrn_reflns_limit_l_min -21
_diffrn_reflns_number 9542
_diffrn_reflns_point_group_measured_fraction_full 0.992
_diffrn_reflns_point_group_measured_fraction_max 0.992
_diffrn_reflns_theta_full 25.027
_diffrn_reflns_theta_max 25.027
_diffrn_reflns_theta_min 3.200
_diffrn_source 'fine-focus sealed X-ray tube'
_diffrn_source_type 'Enhance (Mo) X-ray Source'
_exptl_absorpt_coefficient_mu 0.482
_exptl_absorpt_correction_T_max 0.941
_exptl_absorpt_correction_T_min 0.909
_exptl_absorpt_correction_type analytical
_exptl_absorpt_process_details
;
CrysAlisPro 1.171.38.46 (Rigaku Oxford Diffraction, 2015)
Analytical numeric absorption correction using a multifaceted crystal
            model based on expressions derived by R.C. Clark & J.S. Reid.
(Clark, R. C. & Reid, J. S. (1995). Acta Cryst. A51, 887-897)
Empirical absorption correction using spherical harmonics,
 implemented in SCALE3 ABSPACK scaling algorithm.
;
_exptl_crystal_colour colourless
_exptl_crystal_colour_primary colourless
_exptl_crystal_density_diffrn 1.255
_exptl_crystal_description prism
_exptl_crystal_F_000 1304
_exptl_crystal_size_max 0.321
_exptl_crystal_size_mid 0.227
_exptl_crystal_size_min 0.132
_refine_diff_density_max 1.158
_refine_diff_density_min -0.351
_refine_diff_density_rms 0.089
_refine_ls_extinction_method none
_refine_ls_goodness_of_fit_ref 1.012
_refine_ls_hydrogen_treatment constr
_refine_ls_matrix_type full
_refine_ls_number_parameters 361
_refine_ls_number_reflns 5885
_refine_ls_number_restraints 17
_refine_ls_restrained_S_all 1.013
_refine_ls_R_factor_all 0.1090
_refine_ls_R_factor_gt 0.0629
_refine_ls_shift/su_max 0.000
_refine_ls_shift/su_mean 0.000
_refine_ls_structure_factor_coef Fsqd
_refine_ls_weighting_details 'w=1/[\s^2^(Fo^2^)+(0.0686P)^2^] where P=(Fo^2^+2Fc^2^)/3'
_refine_ls_weighting_scheme calc
_refine_ls_wR_factor_gt 0.1402
_refine_ls_wR_factor_ref 0.1642
_reflns_Friedel_coverage 0.000
_reflns_number_gt 3584
_reflns_number_total 5885
_reflns_threshold_expression 'I > 2\s(I)'
_cod_data_source_file c8dt02389a2.cif
_cod_data_source_block Compound_VII
_cod_original_cell_volume 3355.3(8)
_cod_database_code 7047124
_shelx_shelxl_version_number 2016/6
_chemical_oxdiff_formula 'C66 H56 N2 O6 P4 Pd S2'
_shelx_space_group_comment
;
The symmetry employed for this shelxl refinement is uniquely defined
by the following loop, which should always be used as a source of
symmetry information in preference to the above space-group names.
They are only intended as comments.
;
_reflns_odcompleteness_completeness 99.08
_reflns_odcompleteness_iscentric 1
_reflns_odcompleteness_theta 24.97
_olex2_refinement_description
;
1. Fixed Uiso
 At 1.2 times of:
  All C(H) groups, All C(H,H) groups
2. Restrained distances
 C28-C29
 1.395 with sigma of 0.005
 C31-C30
 1.395 with sigma of 0.005
 C31-C32
 1.395 with sigma of 0.005
 C32-C33
 1.395 with sigma of 0.005
 C33-C28
 1.395 with sigma of 0.005
3. Uiso/Uaniso restraints and constraints
Uanis(C17) \\sim Ueq: with sigma of 0.1 and sigma for terminal atoms of 0.2
Uanis(C33) \\sim Ueq: with sigma of 0.1 and sigma for terminal atoms of 0.2
Uanis(C2) = Uanis(C1)
4.a Secondary CH2 refined with riding coordinates:
 C1(H1A,H1B), C2(H2A,H2B)
4.b Aromatic/amide H refined with riding coordinates:
 C4(H4), C5(H5), C6(H6), C7(H7), C8(H8), C10(H10), C11(H11), C12(H12),
 C13(H13), C14(H14), C16(H16), C17(H17), C18(H18), C19(H19), C20(H20), C22(H22),
  C23(H23), C24(H24), C25(H25), C26(H26), C29(H29), C30(H30), C31(H31), C32(H32)
;
_olex2_submission_special_instructions 'No special instructions were received'
_oxdiff_exptl_absorpt_empirical_details
;
Empirical correction (ABSPACK) includes:
- Absorption correction using spherical harmonics
- Frame scaling
;
_oxdiff_exptl_absorpt_empirical_full_max 1.111
_oxdiff_exptl_absorpt_empirical_full_min 0.943

loop_
_space_group_symop_operation_xyz
'x, y, z'
'-x, y+1/2, -z+1/2'
'-x, -y, -z'
'x, -y-1/2, z-1/2'

loop_
_atom_site_label
_atom_site_type_symbol
_atom_site_fract_x
_atom_site_fract_y
_atom_site_fract_z
_atom_site_U_iso_or_equiv
_atom_site_adp_type
_atom_site_occupancy
_atom_site_site_symmetry_order
_atom_site_calc_flag
_atom_site_refinement_flags_posn
_atom_site_refinement_flags_adp
_atom_site_refinement_flags_occupancy
Pd1 Pd 0.500000 0.500000 0.500000 0.03522(19) Uani 1 2 d S T P
P1 P 0.35525(11) 0.49753(9) 0.56799(7) 0.0354(3) Uani 1 1 d . . .
P2 P 0.53547(13) 0.63175(9) 0.55898(8) 0.0420(4) Uani 1 1 d . . .
C1 C 0.4108(5) 0.6629(4) 0.5946(3) 0.0498(11) Uani 1 1 d . . .
H1A H 0.430359 0.662612 0.650053 0.060 Uiso 1 1 calc R . .
H1B H 0.389875 0.719831 0.578003 0.060 Uiso 1 1 calc R . .
C2 C 0.3080(5) 0.6050(3) 0.5667(3) 0.0498(11) Uani 1 1 d . . .
H2A H 0.269469 0.620560 0.515070 0.060 Uiso 1 1 calc R . .
H2B H 0.254607 0.611152 0.599589 0.060 Uiso 1 1 calc R . .
C3 C 0.2252(4) 0.4387(3) 0.5380(3) 0.0367(12) Uani 1 1 d . . .
C4 C 0.1529(5) 0.4557(4) 0.4684(3) 0.0541(16) Uani 1 1 d . . .
H4 H 0.171469 0.497308 0.436899 0.065 Uiso 1 1 calc R . .
C5 C 0.0532(5) 0.4112(4) 0.4456(3) 0.0606(18) Uani 1 1 d . . .
H5 H 0.005413 0.422594 0.398420 0.073 Uiso 1 1 calc R . .
C6 C 0.0232(5) 0.3500(4) 0.4916(3) 0.0545(17) Uani 1 1 d . . .
H6 H -0.043914 0.319898 0.475413 0.065 Uiso 1 1 calc R . .
C7 C 0.0915(6) 0.3342(4) 0.5599(3) 0.0639(19) Uani 1 1 d . . .
H7 H 0.070343 0.294034 0.591694 0.077 Uiso 1 1 calc R . .
C8 C 0.1935(6) 0.3768(4) 0.5837(3) 0.0580(17) Uani 1 1 d . . .
H8 H 0.240955 0.363916 0.630720 0.070 Uiso 1 1 calc R . .
C9 C 0.4106(4) 0.4703(3) 0.6678(3) 0.0382(13) Uani 1 1 d . . .
C10 C 0.3651(5) 0.5035(4) 0.7250(3) 0.0499(15) Uani 1 1 d . . .
H10 H 0.306769 0.542787 0.712800 0.060 Uiso 1 1 calc R . .
C11 C 0.4042(7) 0.4799(5) 0.7997(3) 0.070(2) Uani 1 1 d . . .
H11 H 0.373179 0.503513 0.837897 0.084 Uiso 1 1 calc R . .
C12 C 0.4899(7) 0.4207(5) 0.8180(4) 0.077(2) Uani 1 1 d . . .
H12 H 0.516636 0.404480 0.868690 0.093 Uiso 1 1 calc R . .
C13 C 0.5351(6) 0.3860(5) 0.7618(4) 0.079(2) Uani 1 1 d . . .
H13 H 0.592046 0.345677 0.774080 0.095 Uiso 1 1 calc R . .
C14 C 0.4962(5) 0.4109(4) 0.6866(3) 0.0575(16) Uani 1 1 d . . .
H14 H 0.527654 0.387690 0.648428 0.069 Uiso 1 1 calc R . .
C15 C 0.6473(5) 0.6330(4) 0.6451(3) 0.0502(15) Uani 1 1 d . . .
C16 C 0.6775(7) 0.7055(5) 0.6859(4) 0.082(2) Uani 1 1 d . . .
H16 H 0.642736 0.755750 0.667262 0.099 Uiso 1 1 calc R . .
C17 C 0.7579(9) 0.7058(7) 0.7535(4) 0.111(3) Uani 1 1 d . U .
H17 H 0.777444 0.755715 0.780012 0.134 Uiso 1 1 calc R . .
C18 C 0.8082(8) 0.6332(8) 0.7813(4) 0.106(3) Uani 1 1 d . . .
H18 H 0.862315 0.633309 0.827229 0.127 Uiso 1 1 calc R . .
C19 C 0.7812(7) 0.5609(6) 0.7434(4) 0.089(2) Uani 1 1 d . . .
H19 H 0.816843 0.511351 0.763048 0.106 Uiso 1 1 calc R . .
C20 C 0.6995(6) 0.5598(5) 0.6744(3) 0.0651(18) Uani 1 1 d . . .
H20 H 0.680554 0.509450 0.648411 0.078 Uiso 1 1 calc R . .
C21 C 0.5637(5) 0.7181(4) 0.5008(3) 0.0449(14) Uani 1 1 d . . .
C22 C 0.4761(6) 0.7496(4) 0.4439(4) 0.0679(19) Uani 1 1 d . . .
H22 H 0.403822 0.726265 0.437227 0.081 Uiso 1 1 calc R . .
C23 C 0.4936(7) 0.8141(4) 0.3974(4) 0.080(2) Uani 1 1 d . . .
H23 H 0.433790 0.834379 0.359649 0.096 Uiso 1 1 calc R . .
C24 C 0.5997(7) 0.8483(5) 0.4070(4) 0.082(2) Uani 1 1 d . . .
H24 H 0.611624 0.892652 0.375947 0.099 Uiso 1 1 calc R . .
C25 C 0.6891(6) 0.8180(4) 0.4618(4) 0.074(2) Uani 1 1 d . . .
H25 H 0.761107 0.841593 0.467813 0.089 Uiso 1 1 calc R . .
C26 C 0.6710(6) 0.7515(4) 0.5085(3) 0.0594(17) Uani 1 1 d . . .
H26 H 0.731549 0.729813 0.544873 0.071 Uiso 1 1 calc R . .
S1 S 0.16533(18) 0.73003(14) 0.72087(13) 0.0910(7) Uani 1 1 d . . .
O1 O 0.2325(4) 0.8689(3) 0.8848(2) 0.0851(16) Uani 1 1 d . . .
O2 O 0.2222(5) 0.7478(5) 0.6584(4) 0.147(3) Uani 1 1 d . . .
O3 O 0.1312(5) 0.6447(4) 0.7240(4) 0.136(3) Uani 1 1 d . . .
N1 N 0.2379(5) 0.7623(4) 0.8004(3) 0.086(2) Uani 1 1 d . . .
C27 C 0.1889(6) 0.8286(4) 0.8264(4) 0.0618(18) Uani 1 1 d . . .
C28 C 0.0789(5) 0.8513(3) 0.7769(3) 0.0476(14) Uani 1 1 d D . .
C29 C 0.0068(6) 0.9170(4) 0.7833(4) 0.0689(19) Uani 1 1 d D . .
H29 H 0.023755 0.952517 0.825477 0.083 Uiso 1 1 calc R . .
C30 C -0.0900(6) 0.9298(5) 0.7272(4) 0.084(2) Uani 1 1 d D . .
H30 H -0.138395 0.973916 0.732293 0.100 Uiso 1 1 calc R . .
C31 C -0.1169(6) 0.8785(5) 0.6635(4) 0.095(3) Uani 1 1 d D . .
H31 H -0.182377 0.887935 0.625831 0.114 Uiso 1 1 calc R . .
C32 C -0.0445(5) 0.8128(5) 0.6569(4) 0.085(2) Uani 1 1 d D . .
H32 H -0.060863 0.777659 0.614418 0.102 Uiso 1 1 calc R . .
C33 C 0.0523(5) 0.7995(4) 0.7137(3) 0.0554(16) Uani 1 1 d D U .

loop_
_atom_site_aniso_label
_atom_site_aniso_U_11
_atom_site_aniso_U_22
_atom_site_aniso_U_33
_atom_site_aniso_U_23
_atom_site_aniso_U_13
_atom_site_aniso_U_12
Pd1 0.0341(3) 0.0293(3) 0.0443(3) -0.0054(3) 0.0131(2) -0.0017(3)
P1 0.0318(7) 0.0353(8) 0.0402(7) -0.0039(6) 0.0101(6) -0.0020(7)
P2 0.0407(9) 0.0338(8) 0.0537(9) -0.0098(7) 0.0148(7) -0.0029(7)
C1 0.053(3) 0.035(2) 0.066(3) -0.009(2) 0.022(2) 0.004(2)
C2 0.053(3) 0.035(2) 0.066(3) -0.009(2) 0.022(2) 0.004(2)
C3 0.031(3) 0.039(3) 0.041(3) -0.005(2) 0.010(2) 0.000(3)
C4 0.046(4) 0.055(4) 0.057(4) 0.006(3) 0.002(3) -0.005(3)
C5 0.042(4) 0.061(4) 0.067(4) 0.003(3) -0.013(3) -0.004(3)
C6 0.031(4) 0.061(4) 0.071(4) -0.014(3) 0.009(3) -0.016(3)
C7 0.072(5) 0.062(5) 0.057(4) -0.002(3) 0.013(3) -0.033(4)
C8 0.059(4) 0.063(4) 0.049(3) 0.008(3) 0.003(3) -0.020(4)
C9 0.026(3) 0.038(3) 0.046(3) -0.005(2) -0.002(2) -0.005(3)
C10 0.052(4) 0.054(4) 0.042(3) -0.007(3) 0.007(3) -0.002(3)
C11 0.089(6) 0.077(5) 0.045(4) -0.006(3) 0.017(3) -0.009(5)
C12 0.082(6) 0.085(6) 0.052(4) 0.009(4) -0.013(4) -0.012(5)
C13 0.060(5) 0.093(6) 0.076(5) 0.024(4) -0.002(4) 0.010(5)
C14 0.053(4) 0.059(4) 0.063(4) 0.009(3) 0.017(3) 0.005(4)
C15 0.057(4) 0.051(4) 0.046(3) -0.013(3) 0.020(3) -0.006(3)
C16 0.108(6) 0.067(5) 0.061(4) -0.025(4) -0.003(4) 0.013(5)
C17 0.149(9) 0.105(8) 0.067(5) -0.045(5) -0.004(6) -0.016(7)
C18 0.099(7) 0.137(9) 0.067(5) -0.013(6) -0.012(5) 0.014(7)
C19 0.090(6) 0.103(7) 0.068(5) 0.003(5) 0.008(4) 0.027(6)
C20 0.068(5) 0.064(5) 0.066(4) -0.002(4) 0.021(4) 0.010(4)
C21 0.035(3) 0.042(3) 0.057(3) -0.006(3) 0.008(3) -0.004(3)
C22 0.051(4) 0.060(5) 0.084(5) 0.001(4) -0.003(4) -0.010(4)
C23 0.070(5) 0.054(5) 0.104(5) 0.034(4) -0.006(4) -0.003(4)
C24 0.085(6) 0.050(5) 0.115(6) 0.028(4) 0.028(5) -0.002(5)
C25 0.056(5) 0.060(5) 0.106(5) 0.013(4) 0.018(4) -0.017(4)
C26 0.056(4) 0.055(4) 0.065(4) 0.001(3) 0.008(3) -0.005(4)
S1 0.0593(12) 0.0850(16) 0.1122(16) -0.0547(13) -0.0167(11) 0.0233(12)
O1 0.095(4) 0.077(3) 0.066(3) -0.025(3) -0.018(3) 0.009(3)
O2 0.082(4) 0.221(8) 0.143(5) -0.114(5) 0.036(4) 0.025(5)
O3 0.109(5) 0.059(4) 0.199(6) -0.048(4) -0.057(4) 0.027(4)
N1 0.056(4) 0.084(5) 0.100(4) -0.041(4) -0.021(3) 0.025(4)
C27 0.057(4) 0.062(5) 0.062(4) -0.015(3) 0.003(3) 0.002(4)
C28 0.040(3) 0.049(4) 0.056(3) -0.015(3) 0.015(3) -0.004(3)
C29 0.061(5) 0.075(5) 0.073(4) -0.027(4) 0.020(4) 0.002(4)
C30 0.056(5) 0.070(5) 0.120(6) -0.026(5) 0.010(4) 0.019(4)
C31 0.067(5) 0.092(6) 0.108(6) -0.030(5) -0.015(4) 0.018(5)
C32 0.073(5) 0.082(6) 0.084(5) -0.042(4) -0.013(4) 0.009(5)
C33 0.041(4) 0.054(4) 0.069(4) -0.023(3) 0.005(3) 0.003(3)

loop_
_atom_type_symbol
_atom_type_description
_atom_type_scat_dispersion_real
_atom_type_scat_dispersion_imag
_atom_type_scat_source
C C 0.0033 0.0016 'International Tables Vol C Tables 4.2.6.8 and 6.1.1.4'
H H 0.0000 0.0000 'International Tables Vol C Tables 4.2.6.8 and 6.1.1.4'
N N 0.0061 0.0033 'International Tables Vol C Tables 4.2.6.8 and 6.1.1.4'
O O 0.0106 0.0060 'International Tables Vol C Tables 4.2.6.8 and 6.1.1.4'
P P 0.1023 0.0942 'International Tables Vol C Tables 4.2.6.8 and 6.1.1.4'
Pd Pd -0.9988 1.0072 'International Tables Vol C Tables 4.2.6.8 and 6.1.1.4'
S S 0.1246 0.1234 'International Tables Vol C Tables 4.2.6.8 and 6.1.1.4'

loop_
_exptl_crystal_face_index_h
_exptl_crystal_face_index_k
_exptl_crystal_face_index_l
_exptl_crystal_face_perp_dist
-9 15 16 0.1017
9 -15 -16 0.1116
-1 9 -22 0.1547
-14 -7 -6 0.1068
-17 1 2 0.1006
-2 -17 -16 0.0701
16 3 0 0.0962
0 -16 -17 0.0817
0 16 17 0.0601
17 -1 -4 0.1042
3 -13 18 0.1267
-5 16 -14 0.1498
-2 21 -9 0.1482
5 16 14 0.0672
2 13 -21 0.1519
-5 -15 -15 0.0867
2 17 15 0.0598
0 16 -17 0.1349

loop_
_geom_angle_atom_site_label_1
_geom_angle_atom_site_label_2
_geom_angle_atom_site_label_3
_geom_angle
_geom_angle_site_symmetry_1
_geom_angle_site_symmetry_3
P1 Pd1 P1 180.0 . 3_666
P1 Pd1 P2 82.11(5) . .
P1 Pd1 P2 97.89(5) 3_666 .
P1 Pd1 P2 82.11(5) 3_666 3_666
P1 Pd1 P2 97.89(5) . 3_666
P2 Pd1 P2 180.0 . 3_666
C2 P1 Pd1 104.3(2) . .
C2 P1 C9 106.5(3) . .
C3 P1 Pd1 123.58(16) . .
C3 P1 C2 103.8(3) . .
C3 P1 C9 105.9(2) . .
C9 P1 Pd1 111.34(18) . .
C1 P2 Pd1 108.58(19) . .
C15 P2 Pd1 114.9(2) . .
C15 P2 C1 102.3(3) . .
C21 P2 Pd1 117.46(18) . .
C21 P2 C1 105.6(3) . .
C21 P2 C15 106.5(3) . .
P2 C1 H1A 109.0 . .
P2 C1 H1B 109.0 . .
H1A C1 H1B 107.8 . .
C2 C1 P2 112.9(4) . .
C2 C1 H1A 109.0 . .
C2 C1 H1B 109.0 . .
P1 C2 H2A 109.7 . .
P1 C2 H2B 109.7 . .
C1 C2 P1 109.6(4) . .
C1 C2 H2A 109.7 . .
C1 C2 H2B 109.7 . .
H2A C2 H2B 108.2 . .
C4 C3 P1 120.0(4) . .
C4 C3 C8 118.1(5) . .
C8 C3 P1 121.9(4) . .
C3 C4 H4 120.0 . .
C5 C4 C3 120.1(6) . .
C5 C4 H4 120.0 . .
C4 C5 H5 119.5 . .
C6 C5 C4 121.1(6) . .
C6 C5 H5 119.5 . .
C5 C6 H6 120.3 . .
C7 C6 C5 119.4(6) . .
C7 C6 H6 120.3 . .
C6 C7 H7 119.6 . .
C6 C7 C8 120.9(6) . .
C8 C7 H7 119.6 . .
C3 C8 H8 119.8 . .
C7 C8 C3 120.5(5) . .
C7 C8 H8 119.8 . .
C10 C9 P1 121.6(4) . .
C10 C9 C14 118.8(5) . .
C14 C9 P1 119.5(4) . .
C9 C10 H10 119.5 . .
C9 C10 C11 121.1(6) . .
C11 C10 H10 119.5 . .
C10 C11 H11 120.1 . .
C10 C11 C12 119.8(6) . .
C12 C11 H11 120.1 . .
C11 C12 H12 120.0 . .
C13 C12 C11 120.0(6) . .
C13 C12 H12 120.0 . .
C12 C13 H13 120.0 . .
C12 C13 C14 119.9(7) . .
C14 C13 H13 120.0 . .
C9 C14 H14 119.8 . .
C13 C14 C9 120.4(6) . .
C13 C14 H14 119.8 . .
C16 C15 P2 121.5(5) . .
C16 C15 C20 117.8(6) . .
C20 C15 P2 120.5(5) . .
C15 C16 H16 119.2 . .
C15 C16 C17 121.6(8) . .
C17 C16 H16 119.2 . .
C16 C17 H17 120.2 . .
C18 C17 C16 119.7(8) . .
C18 C17 H17 120.2 . .
C17 C18 H18 119.6 . .
C19 C18 C17 120.7(8) . .
C19 C18 H18 119.6 . .
C18 C19 H19 119.9 . .
C18 C19 C20 120.2(8) . .
C20 C19 H19 119.9 . .
C15 C20 C19 120.0(7) . .
C15 C20 H20 120.0 . .
C19 C20 H20 120.0 . .
C22 C21 P2 119.3(5) . .
C26 C21 P2 122.0(4) . .
C26 C21 C22 118.6(5) . .
C21 C22 H22 119.2 . .
C23 C22 C21 121.6(7) . .
C23 C22 H22 119.2 . .
C22 C23 H23 120.3 . .
C24 C23 C22 119.3(7) . .
C24 C23 H23 120.3 . .
C23 C24 H24 119.6 . .
C23 C24 C25 120.9(6) . .
C25 C24 H24 119.6 . .
C24 C25 H25 120.2 . .
C24 C25 C26 119.5(7) . .
C26 C25 H25 120.2 . .
C21 C26 C25 120.1(6) . .
C21 C26 H26 120.0 . .
C25 C26 H26 120.0 . .
O2 S1 N1 111.5(4) . .
O2 S1 C33 108.2(4) . .
O3 S1 O2 113.7(4) . .
O3 S1 N1 112.4(4) . .
O3 S1 C33 112.5(3) . .
N1 S1 C33 97.3(3) . .
C27 N1 S1 111.7(5) . .
O1 C27 N1 124.3(6) . .
O1 C27 C28 122.6(6) . .
N1 C27 C28 113.1(5) . .
C29 C28 C27 129.6(5) . .
C29 C28 C33 119.1(5) . .
C33 C28 C27 111.2(5) . .
C28 C29 H29 120.0 . .
C30 C29 C28 120.0(6) . .
C30 C29 H29 120.0 . .
C29 C30 H30 119.3 . .
C29 C30 C31 121.3(6) . .
C31 C30 H30 119.3 . .
C30 C31 H31 120.6 . .
C30 C31 C32 118.8(6) . .
C32 C31 H31 120.6 . .
C31 C32 H32 120.1 . .
C33 C32 C31 119.8(6) . .
C33 C32 H32 120.1 . .
C28 C33 S1 106.6(4) . .
C28 C33 C32 121.1(5) . .
C32 C33 S1 132.1(4) . .

loop_
_geom_bond_atom_site_label_1
_geom_bond_atom_site_label_2
_geom_bond_distance
_geom_bond_site_symmetry_2
Pd1 P1 2.3399(13) .
Pd1 P1 2.3400(13) 3_666
Pd1 P2 2.3462(14) .
Pd1 P2 2.3462(14) 3_666
P1 C2 1.803(6) .
P1 C3 1.803(5) .
P1 C9 1.818(5) .
P2 C1 1.827(6) .
P2 C15 1.810(6) .
P2 C21 1.804(6) .
C1 H1A 0.9700 .
C1 H1B 0.9700 .
C1 C2 1.536(8) .
C2 H2A 0.9700 .
C2 H2B 0.9700 .
C3 C4 1.380(7) .
C3 C8 1.389(7) .
C4 H4 0.9300 .
C4 C5 1.377(8) .
C5 H5 0.9300 .
C5 C6 1.375(8) .
C6 H6 0.9300 .
C6 C7 1.338(8) .
C7 H7 0.9300 .
C7 C8 1.385(8) .
C8 H8 0.9300 .
C9 C10 1.370(7) .
C9 C14 1.385(8) .
C10 H10 0.9300 .
C10 C11 1.370(8) .
C11 H11 0.9300 .
C11 C12 1.383(10) .
C12 H12 0.9300 .
C12 C13 1.364(9) .
C13 H13 0.9300 .
C13 C14 1.384(8) .
C14 H14 0.9300 .
C15 C16 1.373(8) .
C15 C20 1.373(8) .
C16 H16 0.9300 .
C16 C17 1.373(10) .
C17 H17 0.9300 .
C17 C18 1.349(12) .
C18 H18 0.9300 .
C18 C19 1.339(11) .
C19 H19 0.9300 .
C19 C20 1.399(9) .
C20 H20 0.9300 .
C21 C22 1.388(8) .
C21 C26 1.377(8) .
C22 H22 0.9300 .
C22 C23 1.369(9) .
C23 H23 0.9300 .
C23 C24 1.365(10) .
C24 H24 0.9300 .
C24 C25 1.375(9) .
C25 H25 0.9300 .
C25 C26 1.396(8) .
C26 H26 0.9300 .
S1 O2 1.464(7) .
S1 O3 1.425(6) .
S1 N1 1.582(5) .
S1 C33 1.738(6) .
O1 C27 1.240(7) .
N1 C27 1.344(8) .
C27 C28 1.467(8) .
C28 C29 1.380(4) .
C28 C33 1.381(4) .
C29 H29 0.9300 .
C29 C30 1.376(9) .
C30 H30 0.9300 .
C30 C31 1.383(4) .
C31 H31 0.9300 .
C31 C32 1.385(4) .
C32 H32 0.9300 .
C32 C33 1.384(4) .

loop_
_geom_torsion_atom_site_label_1
_geom_torsion_atom_site_label_2
_geom_torsion_atom_site_label_3
_geom_torsion_atom_site_label_4
_geom_torsion
Pd1 P1 C2 C1 -51.8(4)
Pd1 P1 C3 C4 -60.4(5)
Pd1 P1 C3 C8 120.8(4)
Pd1 P1 C9 C10 146.3(4)
Pd1 P1 C9 C14 -37.6(5)
Pd1 P2 C1 C2 -9.5(4)
Pd1 P2 C15 C16 -179.9(5)
Pd1 P2 C15 C20 -4.3(6)
Pd1 P2 C21 C22 69.8(5)
Pd1 P2 C21 C26 -107.0(5)
P1 C3 C4 C5 -179.6(5)
P1 C3 C8 C7 178.4(5)
P1 C9 C10 C11 177.1(5)
P1 C9 C14 C13 -176.4(5)
P2 C1 C2 P1 39.8(5)
P2 C15 C16 C17 176.3(6)
P2 C15 C20 C19 -176.3(5)
P2 C21 C22 C23 -178.9(6)
P2 C21 C26 C25 179.5(5)
C1 P2 C15 C16 -62.5(6)
C1 P2 C15 C20 113.2(5)
C1 P2 C21 C22 -51.4(5)
C1 P2 C21 C26 131.8(5)
C2 P1 C3 C4 57.5(5)
C2 P1 C3 C8 -121.3(5)
C2 P1 C9 C10 33.2(5)
C2 P1 C9 C14 -150.7(5)
C3 P1 C2 C1 177.6(4)
C3 P1 C9 C10 -76.9(5)
C3 P1 C9 C14 99.2(5)
C3 C4 C5 C6 0.7(10)
C4 C3 C8 C7 -0.4(9)
C4 C5 C6 C7 0.7(10)
C5 C6 C7 C8 -1.9(10)
C6 C7 C8 C3 1.8(10)
C8 C3 C4 C5 -0.8(9)
C9 P1 C2 C1 66.1(4)
C9 P1 C3 C4 169.5(5)
C9 P1 C3 C8 -9.3(5)
C9 C10 C11 C12 -0.9(10)
C10 C9 C14 C13 -0.3(9)
C10 C11 C12 C13 -0.1(11)
C11 C12 C13 C14 0.8(11)
C12 C13 C14 C9 -0.7(10)
C14 C9 C10 C11 1.0(9)
C15 P2 C1 C2 -131.4(4)
C15 P2 C21 C22 -159.7(5)
C15 P2 C21 C26 23.5(6)
C15 C16 C17 C18 -0.5(14)
C16 C15 C20 C19 -0.5(10)
C16 C17 C18 C19 0.4(15)
C17 C18 C19 C20 -0.3(14)
C18 C19 C20 C15 0.4(11)
C20 C15 C16 C17 0.5(11)
C21 P2 C1 C2 117.3(4)
C21 P2 C15 C16 48.2(6)
C21 P2 C15 C20 -136.2(5)
C21 C22 C23 C24 0.2(12)
C22 C21 C26 C25 2.7(9)
C22 C23 C24 C25 0.9(13)
C23 C24 C25 C26 -0.2(12)
C24 C25 C26 C21 -1.6(11)
C26 C21 C22 C23 -2.0(10)
S1 N1 C27 O1 -175.0(6)
S1 N1 C27 C28 2.9(8)
O1 C27 C28 C29 0.8(12)
O1 C27 C28 C33 176.8(6)
O2 S1 N1 C27 109.9(6)
O2 S1 C33 C28 -113.3(5)
O2 S1 C33 C32 61.1(8)
O3 S1 N1 C27 -121.0(6)
O3 S1 C33 C28 120.2(5)
O3 S1 C33 C32 -65.4(9)
N1 S1 C33 C28 2.2(5)
N1 S1 C33 C32 176.7(8)
N1 C27 C28 C29 -177.2(7)
N1 C27 C28 C33 -1.2(9)
C27 C28 C29 C30 175.9(7)
C27 C28 C33 S1 -0.9(7)
C27 C28 C33 C32 -176.1(7)
C28 C29 C30 C31 -0.6(12)
C29 C28 C33 S1 175.6(5)
C29 C28 C33 C32 0.4(10)
C29 C30 C31 C32 0.4(13)
C30 C31 C32 C33 0.2(13)
C31 C32 C33 S1 -174.4(7)
C31 C32 C33 C28 -0.6(12)
C33 S1 N1 C27 -3.0(6)
C33 C28 C29 C30 0.2(10)

loop_
_exptl_oxdiff_crystal_face_indexfrac_h
_exptl_oxdiff_crystal_face_indexfrac_k
_exptl_oxdiff_crystal_face_indexfrac_l
_exptl_oxdiff_crystal_face_x
_exptl_oxdiff_crystal_face_y
_exptl_oxdiff_crystal_face_z
-9.0001 15.0003 15.9989 0.2574 0.9695 -0.0258
9.0001 -15.0003 -15.9989 -0.2574 -0.9695 0.0258
-0.9998 8.9980 -22.0017 -0.0257 -0.1533 0.9800
-13.9991 -7.0013 -5.9984 0.9020 -0.2318 0.3079
-16.9992 0.9989 2.0009 0.9390 0.2550 0.2781
-1.9993 -17.0010 -15.9979 0.3910 -0.9258 0.1883
15.9992 3.0010 -0.0013 -0.9443 -0.0604 -0.2342
0.0006 -16.0010 -16.9982 0.2661 -0.9332 0.2077
-0.0006 16.0010 16.9982 -0.2661 0.9332 -0.2077
16.9993 -0.9991 -4.0010 -0.9347 -0.2986 -0.2098
2.9998 -12.9981 18.0020 -0.0210 -0.0953 -0.9746
-4.9998 15.9982 -14.0022 0.0820 0.3087 0.9459
-2.0002 20.9986 -9.0030 -0.1694 0.5624 0.8346
4.9992 16.0011 13.9979 -0.5413 0.8159 -0.2003
2.0000 12.9982 -21.0024 -0.2542 -0.0220 0.9820
-4.9992 -15.0012 -14.9980 0.5291 -0.8026 0.2577
1.9994 17.0009 14.9979 -0.3888 0.9040 -0.1541
-0.0001 15.9983 -17.0026 -0.1932 0.1915 0.9533

loop_
_smtbx_masks_void_nr
_smtbx_masks_void_average_x
_smtbx_masks_void_average_y
_smtbx_masks_void_average_z
_smtbx_masks_void_volume
_smtbx_masks_void_count_electrons
_smtbx_masks_void_content
1 -0.751 0.000 0.500 327.2 76.0 '2 CH2Cl2'
2 -0.387 0.500 0.000 327.2 76.0 '2 CH2Cl2'
